data_4130739
loop_
_publ_author_name
'Li, Zhong'an'
'Zhu, Zonglong'
'Chueh, Chu-Chen'
'Jo, Sae Byeok'
'Luo, Jingdong'
'Jang, Sei-Hum'
'Jen, Alex K.-Y.'

_publ_section_title
;
 Rational Design of Dipolar Chromophore as an Efficient Dopant-Free
 Hole-Transporting Material for Perovskite Solar Cells.
;
_journal_issue 36
_journal_name_full 'Journal of the American Chemical Society'
_journal_page_first 11833
_journal_page_last 11839
_journal_paper_doi 10.1021/jacs.6b06291
_journal_volume 138
_journal_year 2016
_chemical_formula_moiety 'C47 H37 N5'
_chemical_formula_sum 'C47 H37 N5'
_chemical_formula_weight 671.82
_chemical_name_common btpa_tcne
_chemical_name_systematic
;
 btpa_tcne
;
_space_group_IT_number 2
_space_group_name_Hall '-P 1'
_space_group_name_H-M_alt 'P -1'
_symmetry_cell_setting triclinic
_symmetry_Int_Tables_number 2
_symmetry_space_group_name_Hall '-P 1'
_symmetry_space_group_name_H-M 'P -1'
_atom_sites_solution_hydrogens geom
_atom_sites_solution_primary direct
_atom_sites_solution_secondary difmap
_audit_conform_dict_location ftp://ftp.iucr.org/pub/cif_core.dic
_audit_conform_dict_name cif_core.dic
_audit_conform_dict_version 2.4
_audit_creation_date 2016-03-14T13:46:37-00:00
_audit_creation_method 'WinGX routine CIF_UPDATE'
_cell_angle_alpha 78.050(6)
_cell_angle_beta 76.920(6)
_cell_angle_gamma 72.030(6)
_cell_formula_units_Z 6
_cell_length_a 13.6438(15)
_cell_length_b 18.702(2)
_cell_length_c 23.756(3)
_cell_measurement_reflns_used 73889
_cell_measurement_temperature 100(2)
_cell_measurement_theta_max 20
_cell_measurement_theta_min 3
_cell_volume 5554.5(11)
_computing_cell_refinement 'SAINT (Bruker, 2007)'
_computing_data_collection 'APEX2 (Bruker, 2007)'
_computing_data_reduction 'SAINT (Bruker, 2007)'
_computing_molecular_graphics 'ORTEP-3 for Windows (Farrugia, 1997)'
_computing_publication_material 'SHELXL-97 (Sheldrick, 1997)'
_computing_structure_refinement 'SHELXL-97 (Sheldrick, 2008)'
_computing_structure_solution 'SHELXS97 (Sheldrick, 1997)'
_diffrn_ambient_temperature 100(2)
_diffrn_measured_fraction_theta_full 0.985
_diffrn_measured_fraction_theta_max 0.979
_diffrn_measurement_device_type 'Bruker APEXII CCD area-detector'
_diffrn_measurement_method '\f and \w scans'
_diffrn_radiation_monochromator graphite
_diffrn_radiation_type MoK\a
_diffrn_radiation_wavelength 0.71073
_diffrn_reflns_av_R_equivalents 0.0686
_diffrn_reflns_av_unetI/netI 0.0967
_diffrn_reflns_limit_h_max 16
_diffrn_reflns_limit_h_min -16
_diffrn_reflns_limit_k_max 22
_diffrn_reflns_limit_k_min -22
_diffrn_reflns_limit_l_max 28
_diffrn_reflns_limit_l_min -28
_diffrn_reflns_number 73889
_diffrn_reflns_theta_full 25
_diffrn_reflns_theta_max 25.39
_diffrn_reflns_theta_min 1.35
_diffrn_source 'fine-focus sealed tube'
_exptl_absorpt_coefficient_mu 0.071
_exptl_absorpt_correction_T_max 0.9986
_exptl_absorpt_correction_T_min 0.9679
_exptl_absorpt_correction_type multi-scan
_exptl_absorpt_process_details '(SADABS; Bruker, 2007)'
_exptl_crystal_colour black
_exptl_crystal_density_diffrn 1.205
_exptl_crystal_density_method 'not measured'
_exptl_crystal_description shard
_exptl_crystal_F_000 2124
_exptl_crystal_size_max 0.46
_exptl_crystal_size_mid 0.08
_exptl_crystal_size_min 0.02
_refine_diff_density_max 0.511
_refine_diff_density_min -0.268
_refine_diff_density_rms 0.058
_refine_ls_extinction_method none
_refine_ls_goodness_of_fit_ref 1.021
_refine_ls_hydrogen_treatment constr
_refine_ls_matrix_type full
_refine_ls_number_parameters 1475
_refine_ls_number_reflns 20013
_refine_ls_number_restraints 20
_refine_ls_restrained_S_all 1.023
_refine_ls_R_factor_all 0.1543
_refine_ls_R_factor_gt 0.0741
_refine_ls_shift/su_max 0.015
_refine_ls_shift/su_mean 0
_refine_ls_structure_factor_coef Fsqd
_refine_ls_weighting_details 'calc w=1/[\s^2^(Fo^2^)+(0.1023P)^2^+1.1688P] where P=(Fo^2^+2Fc^2^)/3'
_refine_ls_weighting_scheme calc
_refine_ls_wR_factor_gt 0.1726
_refine_ls_wR_factor_ref 0.2122
_reflns_number_gt 10655
_reflns_number_total 20013
_reflns_threshold_expression >2\s(I)
_cod_data_source_file ja6b06291_si_002.cif
_cod_data_source_block btpa_tcne_0m
_cod_original_cell_volume 5554.4(11)
_cod_database_code 4130739

loop_
_symmetry_equiv_pos_as_xyz
'x, y, z'
'-x, -y, -z'

loop_
_atom_site_label
_atom_site_type_symbol
_atom_site_fract_x
_atom_site_fract_y
_atom_site_fract_z
_atom_site_U_iso_or_equiv
_atom_site_adp_type
_atom_site_occupancy
_atom_site_symmetry_multiplicity
_atom_site_calc_flag
_atom_site_refinement_flags
_atom_site_disorder_assembly
_atom_site_disorder_group
C1 C 0.3386(3) 0.96446(17) -0.30949(13) 0.0263(8) Uani 1 1 d . . .
C2 C 0.3902(3) 0.94040(18) -0.36213(14) 0.0307(8) Uani 1 1 d . . .
H2 H 0.3904 0.9791 -0.3951 0.037 Uiso 1 1 calc R . .
C3 C 0.4431(3) 0.86516(19) -0.37314(15) 0.0335(8) Uani 1 1 d . . .
C4 C 0.4802(3) 0.8453(2) -0.42905(16) 0.0391(9) Uani 1 1 d . . .
C5 C 0.4588(3) 0.9000(2) -0.47958(18) 0.0450(10) Uani 1 1 d . . .
C6 C 0.5410(3) 0.7700(2) -0.43868(18) 0.0495(11) Uani 1 1 d . . .
C7 C 0.4724(3) 0.8040(2) -0.32588(17) 0.0398(9) Uani 1 1 d . . .
C8 C 0.3069(3) 1.04540(17) -0.30397(13) 0.0268(8) Uani 1 1 d . . .
C9 C 0.2205(3) 1.07531(18) -0.26216(14) 0.0281(8) Uani 1 1 d . . .
H9 H 0.1848 1.0418 -0.2362 0.034 Uiso 1 1 calc R . .
C10 C 0.1862(3) 1.15141(18) -0.25784(14) 0.0285(8) Uani 1 1 d . . .
H10 H 0.1274 1.1697 -0.2293 0.034 Uiso 1 1 calc R . .
C11 C 0.2374(3) 1.20246(18) -0.29526(14) 0.0295(8) Uani 1 1 d . . .
C12 C 0.3261(3) 1.17270(18) -0.33607(14) 0.0294(8) Uani 1 1 d . . .
H12 H 0.3631 1.206 -0.3611 0.035 Uiso 1 1 calc R . .
C13 C 0.3599(3) 1.09651(17) -0.34037(13) 0.0289(8) Uani 1 1 d . . .
H13 H 0.4198 1.078 -0.3683 0.035 Uiso 1 1 calc R . .
C14 C 0.2123(3) 1.33425(18) -0.34385(14) 0.0290(8) Uani 1 1 d . . .
C15 C 0.2313(3) 1.40165(19) -0.34127(16) 0.0347(9) Uani 1 1 d . . .
H15 H 0.2358 1.413 -0.3049 0.042 Uiso 1 1 calc R . .
C16 C 0.2438(3) 1.45285(19) -0.39179(16) 0.0376(9) Uani 1 1 d . . .
H16 H 0.2563 1.4993 -0.3893 0.045 Uiso 1 1 calc R . .
C17 C 0.2388(3) 1.43857(19) -0.44597(16) 0.0359(9) Uani 1 1 d . . .
C18 C 0.2156(3) 1.3722(2) -0.44752(16) 0.0397(9) Uani 1 1 d . . .
H18 H 0.2095 1.3614 -0.4837 0.048 Uiso 1 1 calc R . .
C19 C 0.2012(3) 1.32111(19) -0.39703(15) 0.0381(9) Uani 1 1 d . . .
H19 H 0.1836 1.2765 -0.399 0.046 Uiso 1 1 calc R . .
C20 C 0.2571(3) 1.4927(2) -0.50122(17) 0.0492(10) Uani 1 1 d . . .
H20A H 0.2638 1.4682 -0.5351 0.074 Uiso 1 1 calc R . .
H20B H 0.3215 1.5066 -0.5031 0.074 Uiso 1 1 calc R . .
H20C H 0.1979 1.5385 -0.5014 0.074 Uiso 1 1 calc R . .
C21 C 0.1383(3) 1.30660(18) -0.23919(15) 0.0320(8) Uani 1 1 d . . .
C22 C 0.1747(3) 1.28109(19) -0.18693(15) 0.0364(9) Uani 1 1 d . . .
H22 H 0.2418 1.2459 -0.1859 0.044 Uiso 1 1 calc R . .
C23 C 0.1135(3) 1.30674(19) -0.13559(16) 0.0417(10) Uani 1 1 d . . .
H23 H 0.1396 1.2886 -0.0999 0.05 Uiso 1 1 calc R . .
C24 C 0.0155(3) 1.3582(2) -0.13579(17) 0.0461(10) Uani 1 1 d U . .
C25 C -0.0207(3) 1.3820(2) -0.18804(19) 0.0503(10) Uani 1 1 d U . .
H25 H -0.0885 1.4161 -0.1888 0.06 Uiso 1 1 calc R . .
C26 C 0.0397(3) 1.3573(2) -0.23997(18) 0.0450(10) Uani 1 1 d . . .
H26 H 0.0133 1.375 -0.2756 0.054 Uiso 1 1 calc R . .
C27 C -0.0508(4) 1.3895(2) -0.08109(17) 0.0616(13) Uani 1 1 d . . .
H27A H -0.0518 1.4428 -0.084 0.092 Uiso 1 1 calc R . .
H27B H -0.021 1.3598 -0.0468 0.092 Uiso 1 1 calc R . .
H27C H -0.1224 1.3862 -0.0772 0.092 Uiso 1 1 calc R . .
C28 C 0.3081(3) 0.91235(17) -0.25749(14) 0.0274(8) Uani 1 1 d . . .
C29 C 0.2553(3) 0.86052(18) -0.26150(14) 0.0332(8) Uani 1 1 d . . .
H29 H 0.2416 0.8574 -0.2983 0.04 Uiso 1 1 calc R . .
C30 C 0.2230(3) 0.81372(19) -0.21177(14) 0.0354(9) Uani 1 1 d . . .
H30 H 0.1864 0.7793 -0.2148 0.042 Uiso 1 1 calc R . .
C31 C 0.2434(3) 0.81665(17) -0.15771(14) 0.0284(8) Uani 1 1 d . . .
C32 C 0.2947(3) 0.86941(17) -0.15344(14) 0.0276(8) Uani 1 1 d . . .
H32 H 0.3085 0.8725 -0.1167 0.033 Uiso 1 1 calc R . .
C33 C 0.3249(3) 0.91666(17) -0.20270(14) 0.0265(8) Uani 1 1 d . . .
H33 H 0.3579 0.9531 -0.1992 0.032 Uiso 1 1 calc R . .
C34 C 0.2465(3) 0.68789(18) -0.10619(14) 0.0306(8) Uani 1 1 d . . .
C35 C 0.3433(3) 0.6545(2) -0.13871(15) 0.0374(9) Uani 1 1 d . . .
H35 H 0.3857 0.6853 -0.1622 0.045 Uiso 1 1 calc R . .
C36 C 0.3769(3) 0.5762(2) -0.13643(16) 0.0395(9) Uani 1 1 d . . .
H36 H 0.4422 0.5543 -0.1592 0.047 Uiso 1 1 calc R . .
C37 C 0.3193(3) 0.52922(19) -0.10240(16) 0.0405(10) Uani 1 1 d . . .
C38 C 0.2214(3) 0.56357(19) -0.07107(15) 0.0382(9) Uani 1 1 d . . .
H38 H 0.1796 0.5324 -0.0477 0.046 Uiso 1 1 calc R . .
C39 C 0.1840(3) 0.64207(19) -0.07337(14) 0.0340(9) Uani 1 1 d . . .
H39 H 0.1166 0.6642 -0.0528 0.041 Uiso 1 1 calc R . .
C40 C 0.3584(4) 0.4437(2) -0.09858(18) 0.0588(13) Uani 1 1 d . . .
H40A H 0.4059 0.4304 -0.1349 0.088 Uiso 1 1 calc R . .
H40B H 0.2989 0.4225 -0.0928 0.088 Uiso 1 1 calc R . .
H40C H 0.3959 0.4227 -0.0656 0.088 Uiso 1 1 calc R . .
C41 C 0.1441(3) 0.80242(18) -0.05836(14) 0.0281(8) Uani 1 1 d . . .
C42 C 0.1494(3) 0.76687(19) -0.00083(15) 0.0316(8) Uani 1 1 d . . .
H42 H 0.2012 0.7204 0.0069 0.038 Uiso 1 1 calc R . .
C43 C 0.0784(3) 0.80001(19) 0.04513(14) 0.0311(8) Uani 1 1 d . . .
H43 H 0.0812 0.7747 0.084 0.037 Uiso 1 1 calc R . .
C44 C 0.0034(3) 0.86935(19) 0.03544(15) 0.0319(8) Uani 1 1 d . . .
C45 C 0.0039(3) 0.90548(18) -0.02136(14) 0.0295(8) Uani 1 1 d . . .
H45 H -0.0434 0.9543 -0.0288 0.035 Uiso 1 1 calc R . .
C46 C 0.0718(3) 0.87252(18) -0.06825(14) 0.0306(8) Uani 1 1 d . . .
H46 H 0.0686 0.8981 -0.107 0.037 Uiso 1 1 calc R . .
C47 C -0.0771(3) 0.9027(2) 0.08600(15) 0.0412(9) Uani 1 1 d . . .
H47A H -0.1047 0.9576 0.0748 0.062 Uiso 1 1 calc R . .
H47B H -0.0438 0.8932 0.1203 0.062 Uiso 1 1 calc R . .
H47C H -0.1346 0.8788 0.0954 0.062 Uiso 1 1 calc R . .
C48 C 0.9409(3) 0.96160(19) 0.37733(14) 0.0318(8) Uani 1 1 d . . .
C49 C 0.9907(3) 0.9358(2) 0.32513(15) 0.0348(9) Uani 1 1 d . . .
H49 H 0.9928 0.974 0.2919 0.042 Uiso 1 1 calc R . .
C50 C 1.0388(3) 0.8609(2) 0.31454(15) 0.0364(9) Uani 1 1 d . . .
C51 C 1.0768(3) 0.8422(2) 0.25819(17) 0.0448(10) Uani 1 1 d . . .
C52 C 1.0695(3) 0.8986(3) 0.20860(19) 0.0534(12) Uani 1 1 d . . .
C53 C 1.1251(3) 0.7655(3) 0.24771(19) 0.0550(12) Uani 1 1 d . . .
C54 C 1.0577(3) 0.7982(2) 0.36044(18) 0.0442(10) Uani 1 1 d . . .
C55 C 0.9119(3) 0.90976(18) 0.43014(14) 0.0305(8) Uani 1 1 d . . .
C56 C 0.8496(3) 0.86291(19) 0.43022(15) 0.0392(9) Uani 1 1 d . . .
H56 H 0.8282 0.8622 0.395 0.047 Uiso 1 1 calc R . .
C57 C 0.8182(3) 0.8172(2) 0.48121(15) 0.0416(10) Uani 1 1 d . . .
H57 H 0.7753 0.7859 0.4806 0.05 Uiso 1 1 calc R . .
C58 C 0.8497(3) 0.81724(19) 0.53302(14) 0.0364(9) Uani 1 1 d . . .
C59 C 0.9114(3) 0.86449(18) 0.53346(14) 0.0316(8) Uani 1 1 d . . .
H59 H 0.933 0.865 0.5686 0.038 Uiso 1 1 calc R . .
C60 C 0.9409(3) 0.91029(18) 0.48298(14) 0.0292(8) Uani 1 1 d . . .
H60 H 0.9816 0.9429 0.4841 0.035 Uiso 1 1 calc R . .
C61 C 0.7703(3) 0.81158(19) 0.63551(14) 0.0335(9) Uani 1 1 d . . .
C62 C 0.8047(3) 0.78314(19) 0.68872(14) 0.0341(9) Uani 1 1 d . . .
H62 H 0.8607 0.7382 0.6923 0.041 Uiso 1 1 calc R . .
C63 C 0.7567(3) 0.82079(19) 0.73653(15) 0.0373(9) Uani 1 1 d . . .
H63 H 0.7802 0.8007 0.7728 0.045 Uiso 1 1 calc R . .
C64 C 0.6757(3) 0.8866(2) 0.73282(16) 0.0388(9) Uani 1 1 d . . .
C65 C 0.6447(3) 0.9162(2) 0.67922(17) 0.0404(9) Uani 1 1 d . . .
H65 H 0.591 0.9626 0.6754 0.049 Uiso 1 1 calc R . .
C66 C 0.6912(3) 0.8789(2) 0.63084(16) 0.0416(10) Uani 1 1 d . . .
H66 H 0.6686 0.8997 0.5944 0.05 Uiso 1 1 calc R . .
C67 C 0.6212(3) 0.9254(2) 0.78592(17) 0.0547(11) Uani 1 1 d . . .
H67A H 0.5506 0.956 0.7803 0.082 Uiso 1 1 calc R . .
H67B H 0.661 0.9584 0.7912 0.082 Uiso 1 1 calc R . .
H67C H 0.6167 0.8869 0.8206 0.082 Uiso 1 1 calc R . .
C68 C 0.8426(3) 0.69269(18) 0.59157(14) 0.0312(8) Uani 1 1 d . . .
C69 C 0.9287(3) 0.6530(2) 0.55566(16) 0.0413(9) Uani 1 1 d . . .
H69 H 0.9698 0.6796 0.5262 0.05 Uiso 1 1 calc R . .
C70 C 0.9545(3) 0.5742(2) 0.56307(17) 0.0459(10) Uani 1 1 d . . .
H70 H 1.0138 0.5476 0.5384 0.055 Uiso 1 1 calc R . .
C71 C 0.8963(3) 0.5327(2) 0.60537(17) 0.0442(10) Uani 1 1 d . . .
C72 C 0.8086(3) 0.5740(2) 0.64040(16) 0.0430(10) Uani 1 1 d . . .
H72 H 0.7669 0.5475 0.6696 0.052 Uiso 1 1 calc R . .
C73 C 0.7815(3) 0.65231(19) 0.63333(15) 0.0365(9) Uani 1 1 d . . .
H73 H 0.7208 0.679 0.6571 0.044 Uiso 1 1 calc R . .
C74 C 0.9245(4) 0.4467(2) 0.61369(19) 0.0705(15) Uani 1 1 d . . .
H74A H 0.9154 0.4302 0.5791 0.106 Uiso 1 1 calc R . .
H74B H 0.8787 0.4285 0.6482 0.106 Uiso 1 1 calc R . .
H74C H 0.9975 0.4257 0.6192 0.106 Uiso 1 1 calc R . .
C75 C 0.9117(3) 1.04162(18) 0.38152(14) 0.0331(9) Uani 1 1 d . . .
C76 C 0.8302(3) 1.07425(19) 0.42479(14) 0.0322(8) Uani 1 1 d . . .
H76 H 0.7952 1.0421 0.4528 0.039 Uiso 1 1 calc R . .
C77 C 0.7997(3) 1.15043(19) 0.42798(15) 0.0343(9) Uani 1 1 d . . .
H77 H 0.7436 1.17 0.4575 0.041 Uiso 1 1 calc R . .
C78 C 0.8508(3) 1.20028(19) 0.38771(14) 0.0324(8) Uani 1 1 d . . .
C79 C 0.9327(3) 1.16862(18) 0.34530(14) 0.0319(8) Uani 1 1 d . . .
H79 H 0.9681 1.2011 0.3178 0.038 Uiso 1 1 calc R . .
C80 C 0.9641(3) 1.09226(19) 0.34190(14) 0.0325(8) Uani 1 1 d . . .
H80 H 1.0213 1.0729 0.3128 0.039 Uiso 1 1 calc R . .
C81 C 0.7466(3) 1.30861(18) 0.43797(15) 0.0328(8) Uani 1 1 d . . .
C82 C 0.7742(3) 1.29552(18) 0.49201(15) 0.0347(9) Uani 1 1 d . . .
H82 H 0.8427 1.2664 0.4979 0.042 Uiso 1 1 calc R . .
C83 C 0.6998(3) 1.32579(19) 0.53842(16) 0.0405(9) Uani 1 1 d . . .
H83 H 0.7188 1.3172 0.5758 0.049 Uiso 1 1 calc R . .
C84 C 0.5982(3) 1.3683(2) 0.53101(18) 0.0472(10) Uani 1 1 d . . .
C85 C 0.5739(3) 1.3793(2) 0.47617(18) 0.0525(11) Uani 1 1 d . . .
H85 H 0.5052 1.4076 0.4701 0.063 Uiso 1 1 calc R . .
C86 C 0.6454(3) 1.3507(2) 0.42989(17) 0.0469(10) Uani 1 1 d . . .
H86 H 0.6262 1.3595 0.3925 0.056 Uiso 1 1 calc R . .
C87 C 0.5191(4) 1.4020(2) 0.57989(19) 0.0713(15) Uani 1 1 d . . .
H87A H 0.4955 1.4573 0.5691 0.107 Uiso 1 1 calc R . .
H87B H 0.5506 1.3899 0.6151 0.107 Uiso 1 1 calc R . .
H87C H 0.4591 1.3808 0.5876 0.107 Uiso 1 1 calc R . .
C88 C 0.8399(3) 1.32878(18) 0.33650(14) 0.0337(8) Uani 1 1 d . . .
C89 C 0.8994(3) 1.37738(18) 0.33355(14) 0.0326(8) Uani 1 1 d . . .
H89 H 0.9292 1.3769 0.3662 0.039 Uiso 1 1 calc R . .
C90 C 0.9154(3) 1.42697(19) 0.28257(15) 0.0351(9) Uani 1 1 d . . .
H90 H 0.9559 1.4608 0.2809 0.042 Uiso 1 1 calc R . .
C91 C 0.8742(3) 1.42884(19) 0.23398(15) 0.0349(9) Uani 1 1 d . . .
C92 C 0.8152(3) 1.37873(19) 0.23796(15) 0.0366(9) Uani 1 1 d . . .
H92 H 0.7868 1.3781 0.2051 0.044 Uiso 1 1 calc R . .
C93 C 0.7972(3) 1.32962(18) 0.28894(15) 0.0359(9) Uani 1 1 d . . .
H93 H 0.7554 1.2965 0.2912 0.043 Uiso 1 1 calc R . .
C94 C 0.8910(3) 1.4826(2) 0.17857(16) 0.0502(11) Uani 1 1 d . . .
H94A H 0.8255 1.5036 0.1631 0.075 Uiso 1 1 calc R . .
H94B H 0.9452 1.4552 0.1498 0.075 Uiso 1 1 calc R . .
H94C H 0.9131 1.5239 0.1867 0.075 Uiso 1 1 calc R . .
N13 N 0.9237(3) 0.7223(2) -0.0584(2) 0.0529(12) Uani 0.825(3) 1 d PD A 1
N14 N 0.9035(4) 0.9068(3) -0.2103(2) 0.0678(14) Uani 0.825(3) 1 d PD A 1
N15 N 0.6846(3) 1.0419(2) -0.11934(15) 0.0411(10) Uani 0.825(3) 1 d PD A 1
C96 C 0.7368(4) 0.8827(2) -0.00402(18) 0.0284(12) Uani 0.825(3) 1 d PD A 1
H96 H 0.766 0.8302 0.0087 0.034 Uiso 0.825(3) 1 calc PR A 1
C97 C 0.7691(3) 0.9100(2) -0.06365(18) 0.0237(10) Uani 0.825(3) 1 d PD A 1
C98 C 0.8442(4) 0.8624(3) -0.1008(2) 0.0339(11) Uani 0.825(3) 1 d PD A 1
C99 C 0.8900(3) 0.7847(3) -0.0782(2) 0.0379(12) Uani 0.825(3) 1 d PD A 1
C100 C 0.8787(4) 0.8858(3) -0.1610(2) 0.0393(14) Uani 0.825(3) 1 d PD A 1
C101 C 0.7235(3) 0.9847(3) -0.09373(17) 0.0324(11) Uani 0.825(3) 1 d PD A 1
C95 C 0.6691(3) 0.92324(18) 0.03645(16) 0.0324(8) Uani 1 1 d D . .
N13B N 0.842(2) 0.9372(13) -0.1944(9) 0.0678(14) Uani 0.175(3) 1 d PD A 2
N14B N 0.9737(16) 0.7031(11) -0.1409(10) 0.069(7) Uani 0.175(3) 1 d PD A 2
N15B N 0.8488(19) 0.7086(11) 0.0155(8) 0.072(7) Uani 0.175(3) 1 d PD A 2
C96B C 0.731(2) 0.9041(13) -0.0202(9) 0.0284(12) Uani 0.175(3) 1 d PD A 2
H96B H 0.7222 0.9493 -0.0478 0.034 Uiso 0.175(3) 1 calc PR A 2
C97B C 0.8003(15) 0.8420(11) -0.0497(6) 0.059(8) Uani 0.175(3) 1 d PD A 2
C98B C 0.854(2) 0.8296(11) -0.1063(8) 0.0339(11) Uani 0.175(3) 1 d PD A 2
C99B C 0.839(2) 0.8922(16) -0.1537(11) 0.0393(14) Uani 0.175(3) 1 d PD A 2
C10B C 0.9233(16) 0.7592(11) -0.1228(11) 0.060(7) Uani 0.175(3) 1 d PD A 2
C11B C 0.8242(17) 0.7680(11) -0.0111(9) 0.048(6) Uani 0.175(3) 1 d PD A 2
C102 C 0.6352(3) 1.00750(17) 0.03225(14) 0.0285(8) Uani 1 1 d . A .
C103 C 0.5324(3) 1.04385(17) 0.05544(13) 0.0263(8) Uani 1 1 d . . .
H103 H 0.4852 1.0142 0.0734 0.032 Uiso 1 1 calc R A .
C104 C 0.4976(3) 1.12191(17) 0.05288(13) 0.0271(8) Uani 1 1 d . A .
H104 H 0.4273 1.1448 0.0693 0.032 Uiso 1 1 calc R . .
C105 C 0.5642(3) 1.16759(17) 0.02650(13) 0.0244(7) Uani 1 1 d . . .
C106 C 0.6678(3) 1.13146(18) 0.00381(14) 0.0301(8) Uani 1 1 d . A .
H106 H 0.715 1.1611 -0.0141 0.036 Uiso 1 1 calc R . .
C107 C 0.7023(3) 1.05350(19) 0.00711(15) 0.0334(8) Uani 1 1 d . . .
H107 H 0.7733 1.0304 -0.008 0.04 Uiso 1 1 calc R A .
C108 C 0.4378(3) 1.27738(17) 0.06747(14) 0.0272(8) Uani 1 1 d . . .
C109 C 0.4456(3) 1.26694(17) 0.12594(14) 0.0302(8) Uani 1 1 d . A .
H109 H 0.509 1.2371 0.1387 0.036 Uiso 1 1 calc R . .
C110 C 0.3604(3) 1.30023(18) 0.16617(15) 0.0335(8) Uani 1 1 d . . .
H110 H 0.3667 1.2933 0.2061 0.04 Uiso 1 1 calc R A .
C111 C 0.2663(3) 1.34354(18) 0.14857(16) 0.0352(9) Uani 1 1 d . A .
C112 C 0.2600(3) 1.35205(18) 0.09013(16) 0.0384(9) Uani 1 1 d . . .
H112 H 0.1962 1.3808 0.0774 0.046 Uiso 1 1 calc R A .
C113 C 0.3444(3) 1.31979(18) 0.04965(15) 0.0357(9) Uani 1 1 d . A .
H113 H 0.338 1.3268 0.0097 0.043 Uiso 1 1 calc R . .
C114 C 0.1733(3) 1.3795(2) 0.19237(17) 0.0506(11) Uani 1 1 d . . .
H11A H 0.1405 1.4317 0.1755 0.076 Uiso 1 1 calc R A .
H11B H 0.1971 1.3803 0.2281 0.076 Uiso 1 1 calc R . .
H11C H 0.1222 1.3498 0.2017 0.076 Uiso 1 1 calc R . .
C115 C 0.5713(3) 1.29977(17) -0.01671(14) 0.0274(8) Uani 1 1 d . . .
C116 C 0.5720(3) 1.36734(18) -0.00075(15) 0.0322(8) Uani 1 1 d . A .
H116 H 0.5473 1.3762 0.0386 0.039 Uiso 1 1 calc R . .
C117 C 0.6085(3) 1.42140(19) -0.04193(16) 0.0371(9) Uani 1 1 d . . .
H117 H 0.608 1.4672 -0.0303 0.044 Uiso 1 1 calc R A .
C118 C 0.6461(3) 1.4107(2) -0.09993(17) 0.0412(9) Uani 1 1 d . A .
C119 C 0.6474(3) 1.3422(2) -0.11523(16) 0.0423(10) Uani 1 1 d . . .
H119 H 0.6742 1.3328 -0.1544 0.051 Uiso 1 1 calc R A .
C120 C 0.6101(3) 1.28712(19) -0.07438(15) 0.0345(8) Uani 1 1 d . A .
H120 H 0.6112 1.2411 -0.0859 0.041 Uiso 1 1 calc R . .
C121 C 0.6810(3) 1.4718(2) -0.14467(19) 0.0612(13) Uani 1 1 d . . .
H12A H 0.6218 1.5174 -0.1479 0.092 Uiso 1 1 calc R A .
H12B H 0.7066 1.4537 -0.1826 0.092 Uiso 1 1 calc R . .
H12C H 0.7372 1.4842 -0.1326 0.092 Uiso 1 1 calc R . .
C122 C 0.6286(3) 0.88000(18) 0.09025(16) 0.0330(9) Uani 1 1 d . A .
C123 C 0.6073(3) 0.80993(18) 0.09067(16) 0.0351(9) Uani 1 1 d . . .
H123 H 0.6246 0.7891 0.0553 0.042 Uiso 1 1 calc R A .
C124 C 0.5626(3) 0.77156(18) 0.14073(16) 0.0358(9) Uani 1 1 d . A .
H124 H 0.5501 0.7248 0.1392 0.043 Uiso 1 1 calc R . .
C125 C 0.5350(3) 0.80014(18) 0.19409(16) 0.0336(9) Uani 1 1 d . . .
C126 C 0.5614(3) 0.86762(18) 0.19504(16) 0.0365(9) Uani 1 1 d . A .
H126 H 0.5483 0.8868 0.2309 0.044 Uiso 1 1 calc R . .
C127 C 0.6054(3) 0.90530(19) 0.14475(15) 0.0351(9) Uani 1 1 d . . .
H127 H 0.6211 0.9507 0.1468 0.042 Uiso 1 1 calc R A .
C128 C 0.4130(3) 0.81354(19) 0.28585(15) 0.0372(9) Uani 1 1 d . . .
C129 C 0.4228(3) 0.7953(2) 0.34475(17) 0.0430(10) Uani 1 1 d . A .
H129 H 0.4759 0.7523 0.3575 0.052 Uiso 1 1 calc R . .
C130 C 0.3543(3) 0.8406(2) 0.38441(17) 0.0443(10) Uani 1 1 d . . .
H130 H 0.3598 0.827 0.4246 0.053 Uiso 1 1 calc R A .
C131 C 0.2781(3) 0.9051(2) 0.36697(17) 0.0433(10) Uani 1 1 d . A .
C132 C 0.2703(3) 0.9224(2) 0.30804(16) 0.0402(9) Uani 1 1 d . . .
H132 H 0.2184 0.9662 0.2951 0.048 Uiso 1 1 calc R A .
C133 C 0.3368(3) 0.8771(2) 0.26778(16) 0.0417(10) Uani 1 1 d . A .
H133 H 0.3299 0.8897 0.2278 0.05 Uiso 1 1 calc R . .
C134 C 0.2068(3) 0.9535(2) 0.41120(16) 0.0519(11) Uani 1 1 d . . .
H13A H 0.1598 0.9975 0.3914 0.078 Uiso 1 1 calc R A .
H13B H 0.2488 0.9711 0.4311 0.078 Uiso 1 1 calc R . .
H13C H 0.1655 0.9236 0.4399 0.078 Uiso 1 1 calc R . .
C135 C 0.4858(3) 0.68786(19) 0.25327(16) 0.0384(9) Uani 1 1 d . . .
C136 C 0.5797(3) 0.6317(2) 0.24537(16) 0.0418(10) Uani 1 1 d . A .
H136 H 0.6437 0.645 0.2317 0.05 Uiso 1 1 calc R . .
C137 C 0.5794(3) 0.55506(19) 0.25775(16) 0.0394(9) Uani 1 1 d . . .
H137 H 0.644 0.5169 0.2526 0.047 Uiso 1 1 calc R A .
C138 C 0.4889(3) 0.5338(2) 0.27703(16) 0.0413(10) Uani 1 1 d . A .
C139 C 0.3949(3) 0.5907(2) 0.28386(19) 0.0549(12) Uani 1 1 d . . .
H139 H 0.3309 0.5772 0.2964 0.066 Uiso 1 1 calc R A .
C140 C 0.3931(3) 0.6673(2) 0.27265(19) 0.0514(11) Uani 1 1 d . A .
H140 H 0.3284 0.7053 0.2783 0.062 Uiso 1 1 calc R . .
C141 C 0.4905(3) 0.4507(2) 0.29216(18) 0.0510(11) Uani 1 1 d . . .
H14A H 0.5609 0.4191 0.2788 0.076 Uiso 1 1 calc R A .
H14B H 0.4403 0.4413 0.2728 0.076 Uiso 1 1 calc R . .
H14C H 0.4715 0.4378 0.3346 0.076 Uiso 1 1 calc R . .
N1 N 0.2012(2) 1.28032(14) -0.29217(11) 0.0316(7) Uani 1 1 d . . .
N2 N 0.2122(2) 0.76827(15) -0.10654(11) 0.0335(7) Uani 1 1 d . . .
N3 N 0.4405(3) 0.9437(2) -0.52094(15) 0.0560(10) Uani 1 1 d . . .
N4 N 0.5877(3) 0.7093(2) -0.44694(19) 0.0773(13) Uani 1 1 d . . .
N5 N 0.4998(3) 0.75381(18) -0.29054(15) 0.0535(9) Uani 1 1 d . . .
N6 N 0.8160(3) 0.77308(16) 0.58603(12) 0.0423(8) Uani 1 1 d . . .
N7 N 0.8203(2) 1.27726(15) 0.39013(12) 0.0362(7) Uani 1 1 d . . .
N8 N 1.0623(3) 0.9454(3) 0.16701(17) 0.0772(13) Uani 1 1 d . . .
N9 N 1.1607(3) 0.7028(2) 0.23999(18) 0.0727(12) Uani 1 1 d . . .
N10 N 1.0790(3) 0.7453(2) 0.39552(17) 0.0643(11) Uani 1 1 d . . .
N11 N 0.5278(2) 1.24613(14) 0.02559(11) 0.0288(7) Uani 1 1 d . A .
N12 N 0.4825(2) 0.76670(15) 0.24451(13) 0.0399(8) Uani 1 1 d . A .

loop_
_atom_site_aniso_label
_atom_site_aniso_U_11
_atom_site_aniso_U_22
_atom_site_aniso_U_33
_atom_site_aniso_U_23
_atom_site_aniso_U_13
_atom_site_aniso_U_12
C1 0.030(2) 0.0296(18) 0.0225(18) -0.0061(14) -0.0048(15) -0.0118(15)
C2 0.038(2) 0.0320(19) 0.0252(19) -0.0058(15) -0.0056(16) -0.0130(16)
C3 0.037(2) 0.033(2) 0.036(2) -0.0077(16) -0.0030(17) -0.0186(17)
C4 0.041(2) 0.045(2) 0.037(2) -0.0216(18) 0.0006(18) -0.0149(18)
C5 0.046(3) 0.059(3) 0.036(2) -0.024(2) 0.004(2) -0.019(2)
C6 0.045(3) 0.057(3) 0.054(3) -0.035(2) -0.004(2) -0.010(2)
C7 0.046(3) 0.031(2) 0.044(2) -0.0120(19) -0.002(2) -0.0143(18)
C8 0.033(2) 0.0280(18) 0.0211(18) -0.0067(14) -0.0033(15) -0.0101(15)
C9 0.034(2) 0.0301(19) 0.0220(18) -0.0029(14) -0.0012(15) -0.0146(16)
C10 0.030(2) 0.0315(19) 0.0242(19) -0.0075(15) 0.0011(15) -0.0103(16)
C11 0.034(2) 0.0282(19) 0.029(2) -0.0065(15) -0.0048(16) -0.0110(16)
C12 0.035(2) 0.0276(19) 0.0275(19) -0.0053(15) -0.0018(16) -0.0126(16)
C13 0.033(2) 0.0298(19) 0.0222(18) -0.0055(15) 0.0019(15) -0.0103(16)
C14 0.027(2) 0.0293(19) 0.030(2) -0.0044(15) -0.0017(15) -0.0090(15)
C15 0.033(2) 0.034(2) 0.040(2) -0.0078(17) -0.0095(17) -0.0104(16)
C16 0.037(2) 0.029(2) 0.050(2) -0.0034(18) -0.0069(19) -0.0161(17)
C17 0.035(2) 0.030(2) 0.040(2) 0.0007(17) -0.0081(18) -0.0083(16)
C18 0.045(2) 0.041(2) 0.037(2) -0.0081(18) -0.0085(18) -0.0151(18)
C19 0.049(3) 0.028(2) 0.041(2) -0.0064(17) -0.0084(19) -0.0164(17)
C20 0.052(3) 0.042(2) 0.052(3) 0.0062(19) -0.009(2) -0.020(2)
C21 0.031(2) 0.0253(18) 0.038(2) -0.0144(16) 0.0085(17) -0.0099(16)
C22 0.045(2) 0.0289(19) 0.031(2) -0.0046(16) 0.0051(18) -0.0124(17)
C23 0.057(3) 0.030(2) 0.036(2) -0.0067(17) 0.0096(19) -0.0196(19)
C24 0.054(3) 0.032(2) 0.046(2) -0.0098(17) 0.0209(18) -0.023(2)
C25 0.035(2) 0.043(2) 0.067(2) -0.020(2) 0.006(2) -0.0065(19)
C26 0.039(3) 0.047(2) 0.051(3) -0.014(2) -0.005(2) -0.013(2)
C27 0.087(4) 0.032(2) 0.049(3) -0.0125(19) 0.038(2) -0.025(2)
C28 0.036(2) 0.0240(18) 0.0243(18) -0.0083(14) -0.0032(15) -0.0095(15)
C29 0.045(2) 0.037(2) 0.0246(19) -0.0064(16) -0.0061(17) -0.0196(17)
C30 0.045(2) 0.038(2) 0.031(2) -0.0112(16) -0.0020(17) -0.0223(18)
C31 0.033(2) 0.0269(18) 0.0260(19) -0.0081(15) 0.0013(15) -0.0111(15)
C32 0.034(2) 0.0277(18) 0.0237(18) -0.0049(15) -0.0081(15) -0.0090(15)
C33 0.031(2) 0.0202(17) 0.0303(19) -0.0058(14) -0.0046(15) -0.0092(15)
C34 0.040(2) 0.0261(19) 0.0268(19) -0.0033(15) -0.0072(17) -0.0099(16)
C35 0.038(2) 0.039(2) 0.037(2) -0.0101(17) -0.0051(18) -0.0111(18)
C36 0.035(2) 0.042(2) 0.039(2) -0.0106(18) -0.0091(18) -0.0018(18)
C37 0.055(3) 0.028(2) 0.038(2) -0.0061(17) -0.022(2) 0.0008(19)
C38 0.053(3) 0.033(2) 0.032(2) 0.0037(17) -0.0123(19) -0.0185(19)
C39 0.041(2) 0.034(2) 0.027(2) -0.0042(16) -0.0046(17) -0.0110(17)
C40 0.083(3) 0.032(2) 0.050(3) -0.0013(19) -0.023(2) 0.004(2)
C41 0.032(2) 0.0301(19) 0.0247(19) -0.0041(15) 0.0004(16) -0.0165(16)
C42 0.032(2) 0.0292(19) 0.037(2) -0.0011(16) -0.0030(17) -0.0171(16)
C43 0.032(2) 0.042(2) 0.0262(19) -0.0047(16) 0.0015(16) -0.0249(18)
C44 0.028(2) 0.040(2) 0.034(2) -0.0109(17) 0.0012(16) -0.0185(17)
C45 0.028(2) 0.0299(19) 0.032(2) -0.0064(16) -0.0037(16) -0.0106(15)
C46 0.034(2) 0.034(2) 0.0274(19) -0.0046(15) -0.0059(16) -0.0129(17)
C47 0.043(2) 0.051(2) 0.031(2) -0.0142(18) -0.0036(18) -0.0110(19)
C48 0.037(2) 0.042(2) 0.0211(19) -0.0024(16) -0.0088(16) -0.0162(17)
C49 0.041(2) 0.042(2) 0.029(2) -0.0042(16) -0.0078(17) -0.0215(18)
C50 0.035(2) 0.046(2) 0.034(2) -0.0082(18) -0.0070(17) -0.0178(18)
C51 0.044(3) 0.058(3) 0.045(3) -0.023(2) -0.007(2) -0.023(2)
C52 0.061(3) 0.081(3) 0.036(3) -0.025(2) 0.002(2) -0.041(3)
C53 0.046(3) 0.075(3) 0.058(3) -0.039(2) -0.001(2) -0.024(2)
C54 0.050(3) 0.036(2) 0.048(3) -0.010(2) -0.012(2) -0.0077(19)
C55 0.041(2) 0.0299(19) 0.0256(19) -0.0054(15) -0.0055(16) -0.0167(16)
C56 0.054(3) 0.038(2) 0.032(2) -0.0065(17) -0.0107(19) -0.0184(19)
C57 0.060(3) 0.041(2) 0.035(2) -0.0057(17) -0.0071(19) -0.029(2)
C58 0.057(3) 0.034(2) 0.0235(19) -0.0048(16) -0.0039(17) -0.0223(18)
C59 0.046(2) 0.0309(19) 0.0233(19) -0.0056(15) -0.0068(16) -0.0171(17)
C60 0.035(2) 0.0306(19) 0.0282(19) -0.0056(15) -0.0068(16) -0.0164(16)
C61 0.055(3) 0.031(2) 0.0230(19) -0.0038(15) -0.0003(17) -0.0277(19)
C62 0.047(2) 0.0297(19) 0.028(2) -0.0030(15) 0.0018(17) -0.0211(17)
C63 0.058(3) 0.036(2) 0.024(2) -0.0032(16) -0.0008(18) -0.027(2)
C64 0.044(2) 0.039(2) 0.035(2) -0.0082(17) 0.0102(18) -0.0252(19)
C65 0.038(2) 0.039(2) 0.048(3) -0.0083(19) 0.0015(19) -0.0211(18)
C66 0.047(3) 0.045(2) 0.042(2) 0.0059(19) -0.013(2) -0.030(2)
C67 0.062(3) 0.050(3) 0.050(3) -0.017(2) 0.015(2) -0.023(2)
C68 0.042(2) 0.034(2) 0.0243(19) -0.0078(16) -0.0056(17) -0.0170(17)
C69 0.045(3) 0.051(2) 0.037(2) -0.0117(19) -0.0091(19) -0.021(2)
C70 0.038(2) 0.059(3) 0.038(2) -0.016(2) -0.0123(19) 0.001(2)
C71 0.057(3) 0.031(2) 0.044(2) -0.0092(19) -0.024(2) 0.001(2)
C72 0.052(3) 0.036(2) 0.042(2) -0.0064(18) -0.005(2) -0.0157(19)
C73 0.044(2) 0.032(2) 0.036(2) -0.0052(16) -0.0040(18) -0.0163(17)
C74 0.101(4) 0.038(2) 0.059(3) -0.008(2) -0.028(3) 0.011(2)
C75 0.048(2) 0.0273(19) 0.028(2) 0.0011(15) -0.0152(18) -0.0135(17)
C76 0.035(2) 0.039(2) 0.0261(19) -0.0001(16) -0.0053(16) -0.0181(17)
C77 0.040(2) 0.032(2) 0.033(2) 0.0015(16) -0.0071(17) -0.0166(17)
C78 0.040(2) 0.037(2) 0.0235(19) -0.0046(16) -0.0091(17) -0.0136(17)
C79 0.045(2) 0.029(2) 0.027(2) 0.0023(15) -0.0106(17) -0.0188(17)
C80 0.038(2) 0.041(2) 0.0195(18) -0.0019(16) -0.0034(16) -0.0142(17)
C81 0.038(2) 0.0285(19) 0.031(2) -0.0010(16) 0.0003(17) -0.0156(17)
C82 0.045(2) 0.0294(19) 0.031(2) 0.0014(16) -0.0097(18) -0.0140(17)
C83 0.056(3) 0.035(2) 0.028(2) 0.0009(17) 0.0023(19) -0.020(2)
C84 0.056(3) 0.026(2) 0.049(3) 0.0011(18) 0.008(2) -0.0137(19)
C85 0.041(3) 0.054(3) 0.053(3) 0.003(2) -0.002(2) -0.011(2)
C86 0.052(3) 0.044(2) 0.040(2) 0.0040(19) -0.012(2) -0.011(2)
C87 0.077(3) 0.042(3) 0.064(3) 0.007(2) 0.017(3) -0.001(2)
C88 0.046(2) 0.0301(19) 0.027(2) 0.0001(15) -0.0080(17) -0.0150(17)
C89 0.036(2) 0.039(2) 0.0261(19) -0.0029(16) -0.0045(16) -0.0165(17)
C90 0.036(2) 0.036(2) 0.036(2) -0.0047(17) 0.0012(17) -0.0189(17)
C91 0.039(2) 0.032(2) 0.033(2) 0.0002(16) -0.0028(17) -0.0135(17)
C92 0.047(2) 0.036(2) 0.031(2) 0.0001(16) -0.0127(18) -0.0158(18)
C93 0.047(2) 0.0274(19) 0.038(2) -0.0042(16) -0.0103(18) -0.0142(17)
C94 0.062(3) 0.048(2) 0.042(2) 0.0114(19) -0.013(2) -0.027(2)
N13 0.037(3) 0.048(3) 0.074(3) -0.027(2) -0.001(2) -0.007(2)
N14 0.069(4) 0.102(4) 0.041(3) -0.029(3) 0.023(2) -0.048(3)
N15 0.052(3) 0.046(2) 0.026(2) -0.0005(18) -0.0109(19) -0.014(2)
C96 0.037(2) 0.020(3) 0.030(3) 0.003(2) -0.012(2) -0.010(2)
C97 0.026(2) 0.018(2) 0.033(3) -0.0053(19) -0.009(2) -0.0100(18)
C98 0.034(3) 0.040(3) 0.035(3) -0.018(2) -0.001(2) -0.015(3)
C99 0.024(3) 0.048(3) 0.045(3) -0.026(3) 0.008(2) -0.012(2)
C100 0.028(4) 0.063(3) 0.034(3) -0.021(2) 0.012(3) -0.026(3)
C101 0.035(3) 0.050(3) 0.019(2) -0.012(2) 0.000(2) -0.020(2)
C95 0.027(2) 0.032(2) 0.046(2) -0.0180(17) -0.0132(17) -0.0047(16)
N13B 0.069(4) 0.102(4) 0.041(3) -0.029(3) 0.023(2) -0.048(3)
N14B 0.059(15) 0.074(15) 0.078(16) -0.052(13) -0.019(12) 0.009(12)
N15B 0.085(18) 0.078(16) 0.045(14) -0.026(12) -0.014(12) 0.003(14)
C96B 0.037(2) 0.020(3) 0.030(3) 0.003(2) -0.012(2) -0.010(2)
C97B 0.032(14) 0.13(3) 0.016(12) -0.014(15) 0.000(10) -0.027(16)
C98B 0.034(3) 0.040(3) 0.035(3) -0.018(2) -0.001(2) -0.015(3)
C99B 0.028(4) 0.063(3) 0.034(3) -0.021(2) 0.012(3) -0.026(3)
C10B 0.039(16) 0.079(19) 0.08(2) -0.027(17) -0.020(15) -0.024(14)
C11B 0.033(14) 0.064(17) 0.044(15) 0.004(13) -0.015(11) -0.012(12)
C102 0.028(2) 0.0274(18) 0.033(2) -0.0068(15) -0.0106(16) -0.0063(16)
C103 0.028(2) 0.0288(19) 0.0246(18) -0.0018(14) -0.0062(15) -0.0123(15)
C104 0.0240(19) 0.0289(19) 0.0265(18) -0.0049(14) -0.0016(15) -0.0062(15)
C105 0.027(2) 0.0238(18) 0.0235(18) -0.0050(14) -0.0060(15) -0.0069(15)
C106 0.027(2) 0.034(2) 0.034(2) -0.0097(16) -0.0011(16) -0.0154(16)
C107 0.025(2) 0.037(2) 0.040(2) -0.0156(17) -0.0018(16) -0.0068(16)
C108 0.030(2) 0.0221(17) 0.0269(19) -0.0014(14) 0.0005(15) -0.0092(15)
C109 0.029(2) 0.0230(18) 0.037(2) -0.0018(15) -0.0036(16) -0.0086(15)
C110 0.041(2) 0.0294(19) 0.028(2) -0.0008(15) 0.0034(17) -0.0159(17)
C111 0.036(2) 0.0244(19) 0.039(2) -0.0025(16) 0.0077(17) -0.0113(16)
C112 0.035(2) 0.027(2) 0.047(2) 0.0011(17) -0.0073(19) -0.0045(17)
C113 0.040(2) 0.032(2) 0.030(2) -0.0004(16) -0.0043(17) -0.0055(17)
C114 0.050(3) 0.034(2) 0.050(3) -0.0064(19) 0.020(2) -0.0075(19)
C115 0.027(2) 0.0267(18) 0.029(2) -0.0030(15) -0.0030(15) -0.0100(15)
C116 0.029(2) 0.035(2) 0.033(2) -0.0068(16) -0.0035(16) -0.0083(16)
C117 0.031(2) 0.0270(19) 0.055(3) -0.0043(18) -0.0062(19) -0.0130(16)
C118 0.036(2) 0.035(2) 0.047(2) 0.0023(18) 0.0026(19) -0.0144(18)
C119 0.039(2) 0.050(2) 0.032(2) -0.0052(18) 0.0052(18) -0.0119(19)
C120 0.039(2) 0.033(2) 0.033(2) -0.0079(16) -0.0001(17) -0.0128(17)
C121 0.049(3) 0.048(3) 0.073(3) 0.013(2) 0.006(2) -0.020(2)
C122 0.033(2) 0.0220(18) 0.046(2) 0.0009(16) -0.0149(18) -0.0086(15)
C123 0.033(2) 0.031(2) 0.047(2) -0.0171(17) -0.0155(18) -0.0029(16)
C124 0.037(2) 0.0201(18) 0.055(3) -0.0020(17) -0.0168(19) -0.0093(16)
C125 0.036(2) 0.0283(19) 0.041(2) -0.0100(17) -0.0132(18) -0.0075(16)
C126 0.054(3) 0.0267(19) 0.035(2) 0.0008(16) -0.0203(19) -0.0151(18)
C127 0.043(2) 0.0280(19) 0.042(2) -0.0115(17) -0.0170(18) -0.0096(17)
C128 0.050(3) 0.030(2) 0.035(2) -0.0035(17) -0.0075(19) -0.0164(18)
C129 0.055(3) 0.032(2) 0.048(3) 0.0156(19) -0.022(2) -0.0248(19)
C130 0.062(3) 0.047(2) 0.034(2) -0.0062(19) -0.006(2) -0.031(2)
C131 0.052(3) 0.038(2) 0.047(3) -0.0006(19) -0.006(2) -0.028(2)
C132 0.052(3) 0.033(2) 0.037(2) -0.0003(17) -0.0081(19) -0.0163(18)
C133 0.055(3) 0.036(2) 0.040(2) 0.0044(18) -0.017(2) -0.021(2)
C134 0.057(3) 0.062(3) 0.041(2) -0.011(2) 0.006(2) -0.030(2)
C135 0.049(3) 0.028(2) 0.042(2) 0.0012(16) -0.0177(19) -0.0139(19)
C136 0.047(3) 0.036(2) 0.047(2) -0.0026(18) -0.013(2) -0.0162(19)
C137 0.045(3) 0.030(2) 0.042(2) -0.0041(17) -0.0080(19) -0.0097(18)
C138 0.051(3) 0.033(2) 0.046(2) -0.0037(17) -0.017(2) -0.016(2)
C139 0.045(3) 0.037(2) 0.087(3) -0.006(2) -0.016(2) -0.017(2)
C140 0.041(3) 0.035(2) 0.082(3) -0.008(2) -0.019(2) -0.0127(19)
C141 0.060(3) 0.035(2) 0.061(3) -0.0058(19) -0.007(2) -0.020(2)
N1 0.0389(18) 0.0248(15) 0.0286(16) -0.0072(13) 0.0025(13) -0.0088(13)
N2 0.046(2) 0.0287(16) 0.0247(16) -0.0087(13) 0.0060(14) -0.0140(14)
N3 0.070(3) 0.075(3) 0.032(2) -0.0215(19) -0.0010(18) -0.029(2)
N4 0.059(3) 0.076(3) 0.107(3) -0.060(3) -0.019(2) 0.002(2)
N5 0.061(2) 0.036(2) 0.059(2) -0.0049(18) -0.0085(19) -0.0103(17)
N6 0.077(2) 0.0334(17) 0.0238(17) -0.0043(13) -0.0017(16) -0.0313(16)
N7 0.058(2) 0.0257(16) 0.0275(17) 0.0018(13) -0.0093(15) -0.0181(15)
N8 0.109(4) 0.111(3) 0.040(2) -0.012(2) -0.013(2) -0.070(3)
N9 0.051(3) 0.089(3) 0.090(3) -0.055(3) 0.003(2) -0.021(2)
N10 0.075(3) 0.043(2) 0.073(3) -0.018(2) -0.020(2) -0.002(2)
N11 0.0305(17) 0.0251(15) 0.0275(16) -0.0058(12) 0.0041(13) -0.0082(13)
N12 0.053(2) 0.0249(16) 0.0426(19) 0.0032(14) -0.0112(16) -0.0143(15)

loop_
_atom_type_symbol
_atom_type_description
_atom_type_scat_dispersion_real
_atom_type_scat_dispersion_imag
_atom_type_scat_source
C C 0.0033 0.0016 'International Tables Vol C Tables 4.2.6.8 and 6.1.1.4'
H H 0 0 'International Tables Vol C Tables 4.2.6.8 and 6.1.1.4'
N N 0.0061 0.0033 'International Tables Vol C Tables 4.2.6.8 and 6.1.1.4'

loop_
_geom_angle_atom_site_label_1
_geom_angle_atom_site_label_2
_geom_angle_atom_site_label_3
_geom_angle
C2 C1 C8 120.4(3)
C2 C1 C28 122.9(3)
C8 C1 C28 116.7(3)
C1 C2 C3 128.1(3)
C1 C2 H2 116
C3 C2 H2 116
C4 C3 C2 123.6(3)
C4 C3 C7 114.8(3)
C2 C3 C7 121.3(3)
C3 C4 C5 120.9(3)
C3 C4 C6 122.1(3)
C5 C4 C6 117.0(3)
N3 C5 C4 178.8(4)
N4 C6 C4 178.2(4)
N5 C7 C3 176.5(4)
C9 C8 C13 117.3(3)
C9 C8 C1 120.7(3)
C13 C8 C1 121.9(3)
C10 C9 C8 121.9(3)
C10 C9 H9 119
C8 C9 H9 119
C9 C10 C11 120.6(3)
C9 C10 H10 119.7
C11 C10 H10 119.7
N1 C11 C10 120.8(3)
N1 C11 C12 121.3(3)
C10 C11 C12 117.9(3)
C13 C12 C11 121.3(3)
C13 C12 H12 119.3
C11 C12 H12 119.3
C12 C13 C8 120.9(3)
C12 C13 H13 119.6
C8 C13 H13 119.6
C15 C14 C19 118.6(3)
C15 C14 N1 120.4(3)
C19 C14 N1 121.0(3)
C14 C15 C16 119.9(3)
C14 C15 H15 120.1
C16 C15 H15 120.1
C15 C16 C17 122.1(3)
C15 C16 H16 118.9
C17 C16 H16 118.9
C18 C17 C16 117.3(3)
C18 C17 C20 120.6(3)
C16 C17 C20 122.1(3)
C17 C18 C19 121.0(3)
C17 C18 H18 119.5
C19 C18 H18 119.5
C14 C19 C18 120.9(3)
C14 C19 H19 119.5
C18 C19 H19 119.5
C17 C20 H20A 109.5
C17 C20 H20B 109.5
H20A C20 H20B 109.5
C17 C20 H20C 109.5
H20A C20 H20C 109.5
H20B C20 H20C 109.5
C22 C21 C26 119.2(3)
C22 C21 N1 120.5(3)
C26 C21 N1 120.3(3)
C21 C22 C23 120.3(3)
C21 C22 H22 119.8
C23 C22 H22 119.8
C24 C23 C22 121.1(4)
C24 C23 H23 119.4
C22 C23 H23 119.4
C25 C24 C23 117.9(4)
C25 C24 C27 119.9(4)
C23 C24 C27 122.2(4)
C24 C25 C26 121.8(4)
C24 C25 H25 119.1
C26 C25 H25 119.1
C21 C26 C25 119.6(4)
C21 C26 H26 120.2
C25 C26 H26 120.2
C24 C27 H27A 109.5
C24 C27 H27B 109.5
H27A C27 H27B 109.5
C24 C27 H27C 109.5
H27A C27 H27C 109.5
H27B C27 H27C 109.5
C33 C28 C29 118.5(3)
C33 C28 C1 120.9(3)
C29 C28 C1 120.4(3)
C30 C29 C28 120.1(3)
C30 C29 H29 120
C28 C29 H29 120
C29 C30 C31 120.9(3)
C29 C30 H30 119.6
C31 C30 H30 119.6
C30 C31 C32 119.1(3)
C30 C31 N2 121.5(3)
C32 C31 N2 119.4(3)
C33 C32 C31 119.8(3)
C33 C32 H32 120.1
C31 C32 H32 120.1
C32 C33 C28 121.6(3)
C32 C33 H33 119.2
C28 C33 H33 119.2
C39 C34 C35 119.5(3)
C39 C34 N2 120.3(3)
C35 C34 N2 120.2(3)
C36 C35 C34 119.5(3)
C36 C35 H35 120.2
C34 C35 H35 120.2
C37 C36 C35 122.4(4)
C37 C36 H36 118.8
C35 C36 H36 118.8
C36 C37 C38 117.4(3)
C36 C37 C40 122.0(4)
C38 C37 C40 120.6(4)
C39 C38 C37 121.7(3)
C39 C38 H38 119.1
C37 C38 H38 119.1
C38 C39 C34 119.3(3)
C38 C39 H39 120.3
C34 C39 H39 120.3
C37 C40 H40A 109.5
C37 C40 H40B 109.5
H40A C40 H40B 109.5
C37 C40 H40C 109.5
H40A C40 H40C 109.5
H40B C40 H40C 109.5
C46 C41 C42 118.9(3)
C46 C41 N2 119.9(3)
C42 C41 N2 121.1(3)
C43 C42 C41 119.7(3)
C43 C42 H42 120.2
C41 C42 H42 120.2
C42 C43 C44 121.7(3)
C42 C43 H43 119.2
C44 C43 H43 119.2
C45 C44 C43 117.5(3)
C45 C44 C47 121.7(3)
C43 C44 C47 120.9(3)
C44 C45 C46 122.0(3)
C44 C45 H45 119
C46 C45 H45 119
C41 C46 C45 120.1(3)
C41 C46 H46 119.9
C45 C46 H46 119.9
C44 C47 H47A 109.5
C44 C47 H47B 109.5
H47A C47 H47B 109.5
C44 C47 H47C 109.5
H47A C47 H47C 109.5
H47B C47 H47C 109.5
C49 C48 C75 120.5(3)
C49 C48 C55 121.9(3)
C75 C48 C55 117.5(3)
C48 C49 C50 128.6(3)
C48 C49 H49 115.7
C50 C49 H49 115.7
C51 C50 C49 122.5(3)
C51 C50 C54 114.7(3)
C49 C50 C54 122.7(3)
C50 C51 C52 121.2(4)
C50 C51 C53 122.2(4)
C52 C51 C53 116.6(4)
N8 C52 C51 179.0(4)
N9 C53 C51 177.5(5)
N10 C54 C50 175.6(5)
C56 C55 C60 118.1(3)
C56 C55 C48 121.6(3)
C60 C55 C48 120.2(3)
C57 C56 C55 121.0(3)
C57 C56 H56 119.5
C55 C56 H56 119.5
C58 C57 C56 120.1(3)
C58 C57 H57 120
C56 C57 H57 120
C57 C58 C59 119.3(3)
C57 C58 N6 121.2(3)
C59 C58 N6 119.4(3)
C60 C59 C58 120.2(3)
C60 C59 H59 119.9
C58 C59 H59 119.9
C59 C60 C55 121.3(3)
C59 C60 H60 119.3
C55 C60 H60 119.3
C66 C61 C62 119.0(3)
C66 C61 N6 120.0(3)
C62 C61 N6 121.0(3)
C63 C62 C61 119.7(3)
C63 C62 H62 120.2
C61 C62 H62 120.2
C64 C63 C62 121.7(3)
C64 C63 H63 119.1
C62 C63 H63 119.1
C63 C64 C65 118.3(3)
C63 C64 C67 121.2(3)
C65 C64 C67 120.5(4)
C64 C65 C66 120.8(4)
C64 C65 H65 119.6
C66 C65 H65 119.6
C61 C66 C65 120.4(3)
C61 C66 H66 119.8
C65 C66 H66 119.8
C64 C67 H67A 109.5
C64 C67 H67B 109.5
H67A C67 H67B 109.5
C64 C67 H67C 109.5
H67A C67 H67C 109.5
H67B C67 H67C 109.5
C69 C68 C73 119.1(3)
C69 C68 N6 120.9(3)
C73 C68 N6 120.1(3)
C70 C69 C68 119.6(4)
C70 C69 H69 120.2
C68 C69 H69 120.2
C69 C70 C71 122.3(4)
C69 C70 H70 118.9
C71 C70 H70 118.9
C70 C71 C72 117.1(3)
C70 C71 C74 122.4(4)
C72 C71 C74 120.5(4)
C73 C72 C71 121.3(4)
C73 C72 H72 119.3
C71 C72 H72 119.3
C72 C73 C68 120.6(4)
C72 C73 H73 119.7
C68 C73 H73 119.7
C71 C74 H74A 109.5
C71 C74 H74B 109.5
H74A C74 H74B 109.5
C71 C74 H74C 109.5
H74A C74 H74C 109.5
H74B C74 H74C 109.5
C76 C75 C80 116.2(3)
C76 C75 C48 122.2(3)
C80 C75 C48 121.7(3)
C77 C76 C75 122.6(3)
C77 C76 H76 118.7
C75 C76 H76 118.7
C76 C77 C78 120.6(3)
C76 C77 H77 119.7
C78 C77 H77 119.7
N7 C78 C79 121.4(3)
N7 C78 C77 121.2(3)
C79 C78 C77 117.4(3)
C80 C79 C78 122.4(3)
C80 C79 H79 118.8
C78 C79 H79 118.8
C79 C80 C75 120.8(3)
C79 C80 H80 119.6
C75 C80 H80 119.6
C82 C81 C86 120.1(3)
C82 C81 N7 120.2(3)
C86 C81 N7 119.6(3)
C81 C82 C83 119.0(3)
C81 C82 H82 120.5
C83 C82 H82 120.5
C84 C83 C82 121.6(4)
C84 C83 H83 119.2
C82 C83 H83 119.2
C85 C84 C83 117.3(4)
C85 C84 C87 120.7(4)
C83 C84 C87 122.0(4)
C86 C85 C84 122.3(4)
C86 C85 H85 118.9
C84 C85 H85 118.9
C85 C86 C81 119.7(4)
C85 C86 H86 120.1
C81 C86 H86 120.1
C84 C87 H87A 109.5
C84 C87 H87B 109.5
H87A C87 H87B 109.5
C84 C87 H87C 109.5
H87A C87 H87C 109.5
H87B C87 H87C 109.5
C89 C88 C93 120.1(3)
C89 C88 N7 120.2(3)
C93 C88 N7 119.8(3)
C88 C89 C90 119.3(3)
C88 C89 H89 120.4
C90 C89 H89 120.4
C89 C90 C91 122.0(3)
C89 C90 H90 119
C91 C90 H90 119
C90 C91 C92 117.5(3)
C90 C91 C94 122.4(3)
C92 C91 C94 120.1(3)
C93 C92 C91 121.2(3)
C93 C92 H92 119.4
C91 C92 H92 119.4
C88 C93 C92 120.0(3)
C88 C93 H93 120
C92 C93 H93 120
C91 C94 H94A 109.5
C91 C94 H94B 109.5
H94A C94 H94B 109.5
C91 C94 H94C 109.5
H94A C94 H94C 109.5
H94B C94 H94C 109.5
C95 C96 C97 126.9(4)
C95 C96 H96 116.5
C97 C96 H96 116.5
C98 C97 C96 121.3(4)
C98 C97 C101 113.2(4)
C96 C97 C101 125.2(4)
C97 C98 C100 124.1(5)
C97 C98 C99 119.5(4)
C100 C98 C99 116.3(4)
N13 C99 C98 177.5(5)
N14 C100 C98 177.6(6)
N15 C101 C97 176.0(4)
C96 C95 C122 116.6(3)
C96 C95 C96B 19.7(9)
C122 C95 C96B 134.7(11)
C96 C95 C102 126.3(4)
C122 C95 C102 117.1(3)
C96B C95 C102 107.8(10)
C97B C96B C95 143.4(19)
C97B C96B H96B 108.3
C95 C96B H96B 108.3
C98B C97B C96B 138.6(17)
C98B C97B C11B 107.2(15)
C96B C97B C11B 114.2(15)
C97B C98B C10B 126.3(18)
C97B C98B C99B 118.6(17)
C10B C98B C99B 115.1(18)
N13B C99B C98B 170(3)
N14B C10B C98B 173(3)
N15B C11B C97B 175(2)
C103 C102 C107 117.1(3)
C103 C102 C95 119.6(3)
C107 C102 C95 123.3(3)
C104 C103 C102 121.6(3)
C104 C103 H103 119.2
C102 C103 H103 119.2
C103 C104 C105 121.0(3)
C103 C104 H104 119.5
C105 C104 H104 119.5
N11 C105 C104 119.9(3)
N11 C105 C106 122.4(3)
C104 C105 C106 117.7(3)
C107 C106 C105 121.0(3)
C107 C106 H106 119.5
C105 C106 H106 119.5
C106 C107 C102 121.6(3)
C106 C107 H107 119.2
C102 C107 H107 119.2
C113 C108 C109 119.4(3)
C113 C108 N11 120.7(3)
C109 C108 N11 119.9(3)
C108 C109 C110 120.2(3)
C108 C109 H109 119.9
C110 C109 H109 119.9
C111 C110 C109 120.9(3)
C111 C110 H110 119.6
C109 C110 H110 119.6
C112 C111 C110 117.8(3)
C112 C111 C114 121.2(3)
C110 C111 C114 121.0(3)
C111 C112 C113 121.8(3)
C111 C112 H112 119.1
C113 C112 H112 119.1
C108 C113 C112 119.9(3)
C108 C113 H113 120
C112 C113 H113 120
C111 C114 H11A 109.5
C111 C114 H11B 109.5
H11A C114 H11B 109.5
C111 C114 H11C 109.5
H11A C114 H11C 109.5
H11B C114 H11C 109.5
C120 C115 C116 119.0(3)
C120 C115 N11 121.3(3)
C116 C115 N11 119.8(3)
C117 C116 C115 120.3(3)
C117 C116 H116 119.8
C115 C116 H116 119.8
C116 C117 C118 121.9(3)
C116 C117 H117 119.1
C118 C117 H117 119.1
C117 C118 C119 117.4(3)
C117 C118 C121 121.0(3)
C119 C118 C121 121.5(4)
C120 C119 C118 121.5(3)
C120 C119 H119 119.2
C118 C119 H119 119.2
C115 C120 C119 119.9(3)
C115 C120 H120 120.1
C119 C120 H120 120.1
C118 C121 H12A 109.5
C118 C121 H12B 109.5
H12A C121 H12B 109.5
C118 C121 H12C 109.5
H12A C121 H12C 109.5
H12B C121 H12C 109.5
C127 C122 C123 115.6(3)
C127 C122 C95 122.5(3)
C123 C122 C95 121.9(3)
C124 C123 C122 122.0(3)
C124 C123 H123 119
C122 C123 H123 119
C123 C124 C125 121.3(3)
C123 C124 H124 119.4
C125 C124 H124 119.4
N12 C125 C124 123.3(3)
N12 C125 C126 119.4(3)
C124 C125 C126 117.3(3)
C127 C126 C125 120.5(3)
C127 C126 H126 119.7
C125 C126 H126 119.7
C126 C127 C122 123.1(3)
C126 C127 H127 118.4
C122 C127 H127 118.4
C133 C128 C129 119.7(4)
C133 C128 N12 120.4(3)
C129 C128 N12 119.9(3)
C130 C129 C128 119.4(4)
C130 C129 H129 120.3
C128 C129 H129 120.3
C129 C130 C131 121.8(4)
C129 C130 H130 119.1
C131 C130 H130 119.1
C130 C131 C132 117.8(4)
C130 C131 C134 120.1(4)
C132 C131 C134 122.1(4)
C133 C132 C131 121.3(4)
C133 C132 H132 119.4
C131 C132 H132 119.4
C128 C133 C132 120.0(3)
C128 C133 H133 120
C132 C133 H133 120
C131 C134 H13A 109.5
C131 C134 H13B 109.5
H13A C134 H13B 109.5
C131 C134 H13C 109.5
H13A C134 H13C 109.5
H13B C134 H13C 109.5
C136 C135 C140 119.3(3)
C136 C135 N12 121.6(3)
C140 C135 N12 119.0(3)
C135 C136 C137 119.5(4)
C135 C136 H136 120.3
C137 C136 H136 120.3
C138 C137 C136 122.0(4)
C138 C137 H137 119
C136 C137 H137 119
C137 C138 C139 118.0(3)
C137 C138 C141 121.1(4)
C139 C138 C141 120.8(4)
C138 C139 C140 121.2(4)
C138 C139 H139 119.4
C140 C139 H139 119.4
C135 C140 C139 120.0(4)
C135 C140 H140 120
C139 C140 H140 120
C138 C141 H14A 109.5
C138 C141 H14B 109.5
H14A C141 H14B 109.5
C138 C141 H14C 109.5
H14A C141 H14C 109.5
H14B C141 H14C 109.5
C11 N1 C14 120.1(3)
C11 N1 C21 120.0(3)
C14 N1 C21 119.2(3)
C31 N2 C41 118.4(3)
C31 N2 C34 119.0(3)
C41 N2 C34 122.6(3)
C68 N6 C58 120.9(3)
C68 N6 C61 121.4(3)
C58 N6 C61 116.9(3)
C78 N7 C81 121.6(3)
C78 N7 C88 118.3(3)
C81 N7 C88 117.9(3)
C105 N11 C115 124.0(3)
C105 N11 C108 119.6(3)
C115 N11 C108 116.3(2)
C125 N12 C128 119.3(3)
C125 N12 C135 121.7(3)
C128 N12 C135 118.6(3)

loop_
_geom_bond_atom_site_label_1
_geom_bond_atom_site_label_2
_geom_bond_distance
C1 C2 1.379(4)
C1 C8 1.466(4)
C1 C28 1.472(4)
C2 C3 1.417(4)
C2 H2 0.95
C3 C4 1.394(5)
C3 C7 1.455(5)
C4 C5 1.428(6)
C4 C6 1.432(5)
C5 N3 1.161(5)
C6 N4 1.150(5)
C7 N5 1.151(4)
C8 C9 1.408(4)
C8 C13 1.409(4)
C9 C10 1.372(4)
C9 H9 0.95
C10 C11 1.403(4)
C10 H10 0.95
C11 N1 1.398(4)
C11 C12 1.411(5)
C12 C13 1.374(4)
C12 H12 0.95
C13 H13 0.95
C14 C15 1.379(4)
C14 C19 1.384(4)
C14 N1 1.430(4)
C15 C16 1.385(5)
C15 H15 0.95
C16 C17 1.388(5)
C16 H16 0.95
C17 C18 1.380(5)
C17 C20 1.506(5)
C18 C19 1.388(5)
C18 H18 0.95
C19 H19 0.95
C20 H20A 0.98
C20 H20B 0.98
C20 H20C 0.98
C21 C22 1.380(5)
C21 C26 1.388(5)
C21 N1 1.438(4)
C22 C23 1.396(5)
C22 H22 0.95
C23 C24 1.387(5)
C23 H23 0.95
C24 C25 1.376(5)
C24 C27 1.519(5)
C25 C26 1.398(5)
C25 H25 0.95
C26 H26 0.95
C27 H27A 0.98
C27 H27B 0.98
C27 H27C 0.98
C28 C33 1.394(4)
C28 C29 1.403(4)
C29 C30 1.389(5)
C29 H29 0.95
C30 C31 1.390(4)
C30 H30 0.95
C31 C32 1.404(4)
C31 N2 1.423(4)
C32 C33 1.378(4)
C32 H32 0.95
C33 H33 0.95
C34 C39 1.393(5)
C34 C35 1.400(5)
C34 N2 1.429(4)
C35 C36 1.386(5)
C35 H35 0.95
C36 C37 1.374(5)
C36 H36 0.95
C37 C38 1.403(5)
C37 C40 1.513(5)
C38 C39 1.391(5)
C38 H38 0.95
C39 H39 0.95
C40 H40A 0.98
C40 H40B 0.98
C40 H40C 0.98
C41 C46 1.388(4)
C41 C42 1.398(4)
C41 N2 1.427(4)
C42 C43 1.395(5)
C42 H42 0.95
C43 C44 1.395(5)
C43 H43 0.95
C44 C45 1.378(5)
C44 C47 1.526(5)
C45 C46 1.394(5)
C45 H45 0.95
C46 H46 0.95
C47 H47A 0.98
C47 H47B 0.98
C47 H47C 0.98
C48 C49 1.377(5)
C48 C75 1.444(5)
C48 C55 1.476(4)
C49 C50 1.401(5)
C49 H49 0.95
C50 C51 1.397(5)
C50 C54 1.429(5)
C51 C52 1.409(6)
C51 C53 1.428(6)
C52 N8 1.176(5)
C53 N9 1.159(5)
C54 N10 1.162(5)
C55 C56 1.396(5)
C55 C60 1.401(4)
C56 C57 1.394(5)
C56 H56 0.95
C57 C58 1.393(5)
C57 H57 0.95
C58 C59 1.398(5)
C58 N6 1.422(4)
C59 C60 1.379(4)
C59 H59 0.95
C60 H60 0.95
C61 C66 1.385(5)
C61 C62 1.392(5)
C61 N6 1.425(4)
C62 C63 1.387(5)
C62 H62 0.95
C63 C64 1.379(5)
C63 H63 0.95
C64 C65 1.384(5)
C64 C67 1.514(5)
C65 C66 1.392(5)
C65 H65 0.95
C66 H66 0.95
C67 H67A 0.98
C67 H67B 0.98
C67 H67C 0.98
C68 C69 1.389(5)
C68 C73 1.397(5)
C68 N6 1.419(4)
C69 C70 1.389(5)
C69 H69 0.95
C70 C71 1.392(6)
C70 H70 0.95
C71 C72 1.402(5)
C71 C74 1.515(5)
C72 C73 1.380(5)
C72 H72 0.95
C73 H73 0.95
C74 H74A 0.98
C74 H74B 0.98
C74 H74C 0.98
C75 C76 1.410(5)
C75 C80 1.427(5)
C76 C77 1.369(4)
C76 H76 0.95
C77 C78 1.414(5)
C77 H77 0.95
C78 N7 1.379(4)
C78 C79 1.394(5)
C79 C80 1.373(4)
C79 H79 0.95
C80 H80 0.95
C81 C82 1.371(5)
C81 C86 1.396(5)
C81 N7 1.428(4)
C82 C83 1.401(5)
C82 H82 0.95
C83 C84 1.399(5)
C83 H83 0.95
C84 C85 1.376(5)
C84 C87 1.492(5)
C85 C86 1.372(5)
C85 H85 0.95
C86 H86 0.95
C87 H87A 0.98
C87 H87B 0.98
C87 H87C 0.98
C88 C89 1.376(5)
C88 C93 1.379(4)
C88 N7 1.456(4)
C89 C90 1.384(4)
C89 H89 0.95
C90 C91 1.384(5)
C90 H90 0.95
C91 C92 1.389(5)
C91 C94 1.501(5)
C92 C93 1.384(5)
C92 H92 0.95
C93 H93 0.95
C94 H94A 0.98
C94 H94B 0.98
C94 H94C 0.98
N13 C99 1.155(6)
N14 C100 1.164(6)
N15 C101 1.151(5)
C96 C95 1.349(5)
C96 C97 1.421(5)
C96 H96 0.95
C97 C98 1.406(6)
C97 C101 1.448(6)
C98 C100 1.421(7)
C98 C99 1.435(8)
C95 C122 1.457(5)
C95 C96B 1.466(16)
C95 C102 1.488(4)
N13B C99B 1.147(18)
N14B C10B 1.168(16)
N15B C11B 1.149(16)
C96B C97B 1.447(16)
C96B H96B 0.95
C97B C98B 1.407(16)
C97B C11B 1.480(16)
C98B C10B 1.434(17)
C98B C99B 1.447(19)
C102 C103 1.397(5)
C102 C107 1.399(5)
C103 C104 1.382(4)
C103 H103 0.95
C104 C105 1.396(4)
C104 H104 0.95
C105 N11 1.395(4)
C105 C106 1.400(5)
C106 C107 1.378(4)
C106 H106 0.95
C107 H107 0.95
C108 C113 1.384(5)
C108 C109 1.386(4)
C108 N11 1.444(4)
C109 C110 1.396(5)
C109 H109 0.95
C110 C111 1.393(5)
C110 H110 0.95
C111 C112 1.384(5)
C111 C114 1.521(5)
C112 C113 1.387(5)
C112 H112 0.95
C113 H113 0.95
C114 H11A 0.98
C114 H11B 0.98
C114 H11C 0.98
C115 C120 1.393(5)
C115 C116 1.396(4)
C115 N11 1.431(4)
C116 C117 1.381(5)
C116 H116 0.95
C117 C118 1.390(5)
C117 H117 0.95
C118 C119 1.397(5)
C118 C121 1.505(5)
C119 C120 1.395(5)
C119 H119 0.95
C120 H120 0.95
C121 H12A 0.98
C121 H12B 0.98
C121 H12C 0.98
C122 C127 1.406(5)
C122 C123 1.425(4)
C123 C124 1.375(5)
C123 H123 0.95
C124 C125 1.405(5)
C124 H124 0.95
C125 N12 1.384(4)
C125 C126 1.420(5)
C126 C127 1.369(5)
C126 H126 0.95
C127 H127 0.95
C128 C133 1.380(5)
C128 C129 1.397(5)
C128 N12 1.433(5)
C129 C130 1.386(5)
C129 H129 0.95
C130 C131 1.386(5)
C130 H130 0.95
C131 C132 1.391(5)
C131 C134 1.503(5)
C132 C133 1.388(5)
C132 H132 0.95
C133 H133 0.95
C134 H13A 0.98
C134 H13B 0.98
C134 H13C 0.98
C135 C136 1.387(5)
C135 C140 1.387(5)
C135 N12 1.434(4)
C136 C137 1.403(5)
C136 H136 0.95
C137 C138 1.366(5)
C137 H137 0.95
C138 C139 1.393(5)
C138 C141 1.515(5)
C139 C140 1.394(5)
C139 H139 0.95
C140 H140 0.95
C141 H14A 0.98
C141 H14B 0.98
C141 H14C 0.98
